data_1502047
loop_
_publ_author_name
'Zhao, Haiyan'
'Gabba\"i, Fran\,cois P'

_publ_section_title
;
 Nucleophilic fluorination reactions starting from aqueous fluoride ion
 solutions.
;
_journal_issue 6
_journal_name_full 'Organic letters'
_journal_page_first 1444
_journal_page_last 1446
_journal_paper_doi 10.1021/ol200129q
_journal_volume 13
_journal_year 2011
_chemical_formula_sum 'C30 H34 B F S'
_chemical_formula_weight 456.44
_chemical_name_systematic
; 
 ? 
;
_space_group_IT_number 14
_symmetry_cell_setting monoclinic
_symmetry_space_group_name_Hall '-P 2ybc'
_symmetry_space_group_name_H-M 'P 1 21/c 1'
_atom_sites_solution_hydrogens geom
_atom_sites_solution_primary direct
_atom_sites_solution_secondary difmap
_audit_creation_method SHELXL-97
_cell_angle_alpha 90.00
_cell_angle_beta 102.677(12)
_cell_angle_gamma 90.00
_cell_formula_units_Z 8
_cell_length_a 9.486(9)
_cell_length_b 26.43(2)
_cell_length_c 20.531(19)
_cell_measurement_temperature 110(2)
_cell_volume 5022(8)
_computing_cell_refinement 'Bruker APEX'
_computing_data_collection 'Bruker APEX'
_computing_data_reduction 'Bruker APEX'
_computing_molecular_graphics 'Bruker SHELXTL'
_computing_publication_material 'Bruker SHELXTL'
_computing_structure_refinement 'SHELXL-97 (Sheldrick, 1997)'
_computing_structure_solution 'SHELXS-97 (Sheldrick, 1990)'
_diffrn_ambient_temperature 110(2)
_diffrn_measured_fraction_theta_full 0.998
_diffrn_measured_fraction_theta_max 0.998
_diffrn_measurement_device_type 'CCD area detector'
_diffrn_measurement_method 'phi and omega scans'
_diffrn_radiation_monochromator graphite
_diffrn_radiation_source 'fine-focus sealed tube'
_diffrn_radiation_type MoK\a
_diffrn_radiation_wavelength 0.71073
_diffrn_reflns_av_R_equivalents 0.1191
_diffrn_reflns_av_sigmaI/netI 0.1365
_diffrn_reflns_limit_h_max 11
_diffrn_reflns_limit_h_min -10
_diffrn_reflns_limit_k_max 31
_diffrn_reflns_limit_k_min -31
_diffrn_reflns_limit_l_max 24
_diffrn_reflns_limit_l_min -24
_diffrn_reflns_number 35548
_diffrn_reflns_theta_full 25.00
_diffrn_reflns_theta_max 25.00
_diffrn_reflns_theta_min 1.28
_exptl_absorpt_coefficient_mu 0.152
_exptl_absorpt_correction_T_max 0.9954
_exptl_absorpt_correction_T_min 0.9775
_exptl_absorpt_correction_type multi-scan
_exptl_absorpt_process_details sadabs
_exptl_crystal_colour colorless
_exptl_crystal_density_diffrn 1.207
_exptl_crystal_density_method 'not measured'
_exptl_crystal_description needle
_exptl_crystal_F_000 1952
_exptl_crystal_size_max 0.15
_exptl_crystal_size_mid 0.06
_exptl_crystal_size_min 0.03
_refine_diff_density_max 0.412
_refine_diff_density_min -0.422
_refine_diff_density_rms 0.074
_refine_ls_extinction_method none
_refine_ls_goodness_of_fit_ref 1.058
_refine_ls_hydrogen_treatment constr
_refine_ls_matrix_type full
_refine_ls_number_parameters 595
_refine_ls_number_reflns 8830
_refine_ls_number_restraints 0
_refine_ls_restrained_S_all 1.058
_refine_ls_R_factor_all 0.1286
_refine_ls_R_factor_gt 0.0731
_refine_ls_shift/su_max 0.002
_refine_ls_shift/su_mean 0.000
_refine_ls_structure_factor_coef Fsqd
_refine_ls_weighting_details 'calc w=1/[\s^2^(Fo^2^)+(0.0833P)^2^+0.0000P] where P=(Fo^2^+2Fc^2^)/3'
_refine_ls_weighting_scheme calc
_refine_ls_wR_factor_gt 0.1878
_refine_ls_wR_factor_ref 0.2132
_reflns_number_gt 5258
_reflns_number_total 8830
_reflns_threshold_expression >2sigma(I)
_cod_data_source_file ol200129q_si_002.cif
_cod_data_source_block sad
_cod_depositor_comments
;
The following automatic conversions were performed:

'_refine_ls_hydrogen_treatment' value 'constra' was replaced with the
value 'constr' as specified in the replacement file
'src/cod-tools/trunk/data/replacement-values/replacement_values.lst'.

Automatic conversion script
Id: cif_fix_values 5376 2017-05-30 11:51:03Z andrius 
;
_cod_original_sg_symbol_H-M p2(1)/c
_cod_database_code 1502047

loop_
_symmetry_equiv_pos_as_xyz
'x, y, z'
'-x, y+1/2, -z+1/2'
'-x, -y, -z'
'x, -y-1/2, z-1/2'

loop_
_atom_site_label
_atom_site_type_symbol
_atom_site_fract_x
_atom_site_fract_y
_atom_site_fract_z
_atom_site_U_iso_or_equiv
_atom_site_adp_type
_atom_site_occupancy
_atom_site_symmetry_multiplicity
_atom_site_calc_flag
_atom_site_refinement_flags
S1 S 0.46722(11) 0.84949(4) 0.48108(5) 0.0311(3) Uani 1 1 d .
S2 S 0.98342(11) 0.59646(4) 0.56897(5) 0.0318(3) Uani 1 1 d .
F1 F 0.7036(2) 0.89550(7) 0.48792(10) 0.0280(5) Uani 1 1 d .
F2 F 1.2198(2) 0.54958(8) 0.60601(10) 0.0308(5) Uani 1 1 d .
C3 C 0.9650(4) 0.88539(14) 0.54753(18) 0.0264(9) Uani 1 1 d .
C4 C 0.7333(4) 0.86278(13) 0.60327(18) 0.0252(9) Uani 1 1 d .
C5 C 0.6802(4) 0.79035(13) 0.44018(18) 0.0256(9) Uani 1 1 d .
C6 C 1.7171(4) 0.57231(14) 0.72987(19) 0.0305(9) Uani 1 1 d .
H6A H 1.7845 0.5902 0.7629 0.037 Uiso 1 1 calc R
C7 C 1.0376(4) 0.60024(13) 0.49077(18) 0.0267(9) Uani 1 1 d .
C8 C 1.1300(4) 0.94405(14) 0.5095(2) 0.0338(10) Uani 1 1 d .
H8A H 1.1507 0.9648 0.4750 0.041 Uiso 1 1 calc R
C9 C 0.7231(4) 0.91087(14) 0.63343(18) 0.0263(9) Uani 1 1 d .
C10 C 1.1841(4) 0.61584(14) 0.48858(18) 0.0276(9) Uani 1 1 d .
C11 C 1.5220(4) 0.52285(14) 0.63055(18) 0.0270(9) Uani 1 1 d .
C12 C 0.6740(4) 0.82129(14) 0.63290(18) 0.0283(9) Uani 1 1 d .
C13 C 1.2006(4) 0.62941(15) 0.42285(19) 0.0305(10) Uani 1 1 d .
C14 C 1.0685(4) 0.88230(14) 0.60832(19) 0.0292(9) Uani 1 1 d .
C15 C 1.3071(4) 0.61886(14) 0.54423(18) 0.0269(9) Uani 1 1 d .
C16 C 1.0484(5) 0.84964(15) 0.6656(2) 0.0362(10) Uani 1 1 d .
H16A H 0.9554 0.8321 0.6534 0.054 Uiso 1 1 calc R
H16B H 1.0502 0.8709 0.7050 0.054 Uiso 1 1 calc R
H16C H 1.1267 0.8247 0.6759 0.054 Uiso 1 1 calc R
C17 C 1.4823(4) 0.57129(14) 0.64923(19) 0.0308(10) Uani 1 1 d .
C18 C 1.2098(4) 0.68080(14) 0.66465(18) 0.0292(9) Uani 1 1 d .
C19 C 1.5881(4) 0.59600(14) 0.69918(19) 0.0279(9) Uani 1 1 d .
C20 C 0.9259(4) 0.78135(14) 0.50138(19) 0.0310(10) Uani 1 1 d .
H20A H 1.0034 0.7916 0.5365 0.037 Uiso 1 1 calc R
C21 C 0.6044(4) 0.82874(15) 0.68481(19) 0.0322(10) Uani 1 1 d .
H21A H 0.5610 0.8005 0.7012 0.039 Uiso 1 1 calc R
B1 B 0.7996(5) 0.86087(16) 0.5358(2) 0.0247(10) Uani 1 1 d .
C23 C 0.9507(5) 0.74053(15) 0.4611(2) 0.0366(11) Uani 1 1 d .
H23A H 1.0402 0.7229 0.4709 0.044 Uiso 1 1 calc R
C24 C 1.0879(5) 0.62057(15) 0.36553(19) 0.0343(10) Uani 1 1 d .
H24A H 1.1038 0.6284 0.3225 0.041 Uiso 1 1 calc R
C25 C 1.4312(4) 0.63983(15) 0.5306(2) 0.0337(10) Uani 1 1 d .
H25A H 1.5141 0.6420 0.5661 0.040 Uiso 1 1 calc R
C26 C 0.5322(4) 0.80806(14) 0.42538(18) 0.0303(10) Uani 1 1 d .
C27 C 0.7790(4) 0.95898(14) 0.6082(2) 0.0318(10) Uani 1 1 d .
H27A H 0.7613 0.9876 0.6357 0.048 Uiso 1 1 calc R
H27B H 0.7288 0.9648 0.5617 0.048 Uiso 1 1 calc R
H27C H 0.8829 0.9558 0.6107 0.048 Uiso 1 1 calc R
C28 C 1.2140(4) 0.60417(14) 0.72753(19) 0.0281(9) Uani 1 1 d .
C29 C 0.6573(4) 0.91571(14) 0.68754(19) 0.0315(10) Uani 1 1 d .
H29A H 0.6551 0.9482 0.7071 0.038 Uiso 1 1 calc R
C30 C 0.9318(5) 0.59279(14) 0.4339(2) 0.0324(10) Uani 1 1 d .
H30A H 0.8388 0.5817 0.4380 0.039 Uiso 1 1 calc R
C31 C 1.0038(4) 0.91518(14) 0.49626(19) 0.0290(9) Uani 1 1 d .
C32 C 1.2505(4) 0.62872(14) 0.67263(18) 0.0265(9) Uani 1 1 d .
B2 B 1.3186(5) 0.59464(16) 0.6192(2) 0.0275(10) Uani 1 1 d .
C34 C 0.9574(5) 0.60112(15) 0.3710(2) 0.0377(11) Uani 1 1 d .
H34A H 0.8855 0.5934 0.3322 0.045 Uiso 1 1 calc R
C35 C 0.7974(4) 0.80759(14) 0.49359(18) 0.0266(9) Uani 1 1 d .
C36 C 0.4325(5) 0.79279(16) 0.3692(2) 0.0378(11) Uani 1 1 d .
H36A H 0.3379 0.8067 0.3603 0.045 Uiso 1 1 calc R
C37 C 0.5952(5) 0.87562(15) 0.71400(19) 0.0330(10) Uani 1 1 d .
C38 C 0.4025(5) 0.90285(15) 0.4287(2) 0.0399(11) Uani 1 1 d .
H38A H 0.4848 0.9224 0.4207 0.060 Uiso 1 1 calc R
H38B H 0.3429 0.9243 0.4508 0.060 Uiso 1 1 calc R
H38C H 0.3444 0.8909 0.3860 0.060 Uiso 1 1 calc R
C39 C 1.5678(5) 0.64929(15) 0.7240(2) 0.0415(11) Uani 1 1 d .
H39A H 1.4748 0.6628 0.6998 0.062 Uiso 1 1 calc R
H39B H 1.6461 0.6711 0.7163 0.062 Uiso 1 1 calc R
H39C H 1.5694 0.6482 0.7719 0.062 Uiso 1 1 calc R
C40 C 1.4266(5) 0.49205(16) 0.5751(2) 0.0394(11) Uani 1 1 d .
H40A H 1.4743 0.4599 0.5698 0.059 Uiso 1 1 calc R
H40B H 1.4106 0.5111 0.5332 0.059 Uiso 1 1 calc R
H40C H 1.3335 0.4853 0.5868 0.059 Uiso 1 1 calc R
C41 C 0.8444(5) 0.72674(15) 0.4078(2) 0.0365(11) Uani 1 1 d .
H41A H 0.8617 0.7007 0.3786 0.044 Uiso 1 1 calc R
C42 C 0.6013(5) 0.73691(15) 0.3389(2) 0.0410(11) Uani 1 1 d .
H42A H 0.6250 0.7121 0.3096 0.049 Uiso 1 1 calc R
C43 C 1.1306(4) 0.62726(15) 0.76682(19) 0.0317(10) Uani 1 1 d .
H43A H 1.1049 0.6085 0.8020 0.038 Uiso 1 1 calc R
C44 C 1.3316(5) 0.65152(15) 0.4145(2) 0.0353(10) Uani 1 1 d .
H44A H 1.3414 0.6618 0.3713 0.042 Uiso 1 1 calc R
C45 C 0.6863(5) 0.76706(14) 0.6099(2) 0.0374(11) Uani 1 1 d .
H45A H 0.6397 0.7442 0.6364 0.056 Uiso 1 1 calc R
H45B H 0.7885 0.7580 0.6158 0.056 Uiso 1 1 calc R
H45C H 0.6385 0.7641 0.5626 0.056 Uiso 1 1 calc R
C46 C 1.1975(4) 0.91043(15) 0.6185(2) 0.0362(10) Uani 1 1 d .
H46A H 1.2669 0.9064 0.6592 0.043 Uiso 1 1 calc R
C47 C 1.1279(4) 0.70285(15) 0.7062(2) 0.0345(10) Uani 1 1 d .
H47A H 1.1017 0.7374 0.6994 0.041 Uiso 1 1 calc R
C48 C 1.7501(4) 0.52339(15) 0.71362(19) 0.0309(10) Uani 1 1 d .
C49 C 1.0836(5) 0.67723(16) 0.7561(2) 0.0351(10) Uani 1 1 d .
C50 C 1.6512(4) 0.49982(14) 0.66256(19) 0.0308(9) Uani 1 1 d .
H50A H 1.6724 0.4668 0.6489 0.037 Uiso 1 1 calc R
C51 C 0.9160(5) 0.91694(15) 0.42488(19) 0.0343(10) Uani 1 1 d .
H51A H 0.9622 0.9401 0.3986 0.051 Uiso 1 1 calc R
H51B H 0.8181 0.9289 0.4246 0.051 Uiso 1 1 calc R
H51C H 0.9110 0.8830 0.4053 0.051 Uiso 1 1 calc R
C52 C 1.2269(5) 0.94379(15) 0.5711(2) 0.0387(11) Uani 1 1 d .
C53 C 0.7079(5) 0.75124(14) 0.39608(18) 0.0322(10) Uani 1 1 d .
C54 C 1.8880(5) 0.49724(16) 0.7497(2) 0.0415(11) Uani 1 1 d .
H54A H 1.9426 0.5199 0.7839 0.062 Uiso 1 1 calc R
H54B H 1.9469 0.4887 0.7176 0.062 Uiso 1 1 calc R
H54C H 1.8634 0.4662 0.7709 0.062 Uiso 1 1 calc R
C55 C 1.4425(5) 0.65811(16) 0.4676(2) 0.0371(11) Uani 1 1 d .
H55A H 1.5278 0.6750 0.4625 0.045 Uiso 1 1 calc R
C56 C 1.2648(5) 0.55062(14) 0.7474(2) 0.0355(10) Uani 1 1 d .
H56A H 1.2292 0.5403 0.7868 0.053 Uiso 1 1 calc R
H56B H 1.3707 0.5496 0.7580 0.053 Uiso 1 1 calc R
H56C H 1.2273 0.5274 0.7104 0.053 Uiso 1 1 calc R
C57 C 1.2520(5) 0.71541(14) 0.6134(2) 0.0357(10) Uani 1 1 d .
H57A H 1.2127 0.7493 0.6173 0.053 Uiso 1 1 calc R
H57B H 1.2131 0.7021 0.5685 0.053 Uiso 1 1 calc R
H57C H 1.3576 0.7173 0.6213 0.053 Uiso 1 1 calc R
C58 C 0.5183(5) 0.88432(16) 0.7702(2) 0.0434(12) Uani 1 1 d .
H58A H 0.5263 0.9201 0.7832 0.065 Uiso 1 1 calc R
H58B H 0.5626 0.8633 0.8086 0.065 Uiso 1 1 calc R
H58C H 0.4161 0.8753 0.7553 0.065 Uiso 1 1 calc R
C59 C 0.2997(5) 0.82099(16) 0.4879(2) 0.0430(11) Uani 1 1 d .
H59A H 0.3192 0.7907 0.5160 0.064 Uiso 1 1 calc R
H59B H 0.2447 0.8115 0.4434 0.064 Uiso 1 1 calc R
H59C H 0.2435 0.8451 0.5081 0.064 Uiso 1 1 calc R
C60 C 0.4686(5) 0.75714(16) 0.3251(2) 0.0408(11) Uani 1 1 d .
H60A H 0.4001 0.7475 0.2860 0.049 Uiso 1 1 calc R
C61 C 0.9088(5) 0.53394(16) 0.5690(2) 0.0449(12) Uani 1 1 d .
H61A H 0.9872 0.5090 0.5768 0.067 Uiso 1 1 calc R
H61B H 0.8436 0.5273 0.5257 0.067 Uiso 1 1 calc R
H61C H 0.8549 0.5314 0.6045 0.067 Uiso 1 1 calc R
C62 C 0.8209(5) 0.63348(19) 0.5544(2) 0.0491(12) Uani 1 1 d .
H62A H 0.8453 0.6694 0.5530 0.074 Uiso 1 1 calc R
H62B H 0.7703 0.6276 0.5906 0.074 Uiso 1 1 calc R
H62C H 0.7582 0.6236 0.5118 0.074 Uiso 1 1 calc R
C63 C 0.9940(5) 0.70263(17) 0.7990(2) 0.0474(12) Uani 1 1 d .
H63A H 0.9718 0.7374 0.7834 0.071 Uiso 1 1 calc R
H63B H 1.0481 0.7032 0.8455 0.071 Uiso 1 1 calc R
H63C H 0.9037 0.6838 0.7960 0.071 Uiso 1 1 calc R
C64 C 1.3628(5) 0.97584(17) 0.5850(3) 0.0552(14) Uani 1 1 d .
H64A H 1.4166 0.9699 0.6308 0.083 Uiso 1 1 calc R
H64B H 1.3364 1.0117 0.5794 0.083 Uiso 1 1 calc R
H64C H 1.4231 0.9667 0.5537 0.083 Uiso 1 1 calc R

loop_
_atom_site_aniso_label
_atom_site_aniso_U_11
_atom_site_aniso_U_22
_atom_site_aniso_U_33
_atom_site_aniso_U_23
_atom_site_aniso_U_13
_atom_site_aniso_U_12
S1 0.0326(6) 0.0234(5) 0.0351(6) 0.0025(4) 0.0025(5) -0.0003(4)
S2 0.0286(6) 0.0313(6) 0.0330(6) 0.0012(4) 0.0013(4) -0.0012(5)
F1 0.0344(13) 0.0177(11) 0.0294(12) 0.0043(9) 0.0011(10) 0.0028(10)
F2 0.0313(13) 0.0220(12) 0.0356(12) 0.0023(9) -0.0001(10) -0.0038(10)
C3 0.031(2) 0.0153(19) 0.031(2) 0.0010(16) 0.0027(18) 0.0033(17)
C4 0.027(2) 0.0159(19) 0.029(2) -0.0026(16) -0.0025(17) 0.0015(16)
C5 0.035(2) 0.0168(19) 0.0238(19) 0.0023(15) 0.0028(17) -0.0017(17)
C6 0.029(2) 0.025(2) 0.033(2) 0.0004(17) -0.0033(18) -0.0013(18)
C7 0.033(2) 0.0158(19) 0.027(2) -0.0027(16) -0.0027(17) -0.0001(17)
C8 0.035(3) 0.018(2) 0.048(3) 0.0092(18) 0.008(2) -0.0007(18)
C9 0.030(2) 0.021(2) 0.024(2) -0.0011(16) -0.0024(17) 0.0012(17)
C10 0.033(2) 0.017(2) 0.031(2) 0.0010(16) 0.0023(18) 0.0021(17)
C11 0.030(2) 0.024(2) 0.027(2) -0.0025(16) 0.0065(18) -0.0045(18)
C12 0.035(2) 0.019(2) 0.028(2) -0.0004(16) 0.0000(18) -0.0012(17)
C13 0.036(3) 0.025(2) 0.029(2) -0.0007(17) 0.0037(18) 0.0057(18)
C14 0.033(2) 0.018(2) 0.032(2) -0.0015(16) -0.0022(18) 0.0020(17)
C15 0.026(2) 0.020(2) 0.032(2) -0.0004(16) 0.0015(18) 0.0041(17)
C16 0.040(3) 0.028(2) 0.034(2) 0.0010(18) -0.0064(19) 0.0048(19)
C17 0.040(3) 0.022(2) 0.028(2) 0.0036(17) 0.0038(18) -0.0012(19)
C18 0.029(2) 0.026(2) 0.027(2) 0.0010(17) -0.0050(18) -0.0001(18)
C19 0.030(2) 0.019(2) 0.034(2) -0.0011(17) 0.0037(18) -0.0010(17)
C20 0.038(3) 0.023(2) 0.030(2) 0.0024(17) 0.0019(18) 0.0012(19)
C21 0.043(3) 0.024(2) 0.029(2) 0.0065(17) 0.0062(19) -0.0023(19)
B1 0.029(3) 0.019(2) 0.022(2) 0.0028(17) -0.0047(19) 0.0043(19)
C23 0.047(3) 0.025(2) 0.038(2) 0.0060(19) 0.010(2) 0.009(2)
C24 0.047(3) 0.026(2) 0.027(2) -0.0010(17) 0.003(2) 0.007(2)
C25 0.031(3) 0.030(2) 0.038(2) 0.0049(18) 0.0035(19) -0.0024(19)
C26 0.039(3) 0.019(2) 0.028(2) 0.0018(16) -0.0028(19) -0.0058(18)
C27 0.038(3) 0.019(2) 0.037(2) -0.0048(17) 0.0058(19) -0.0020(18)
C28 0.030(2) 0.020(2) 0.029(2) 0.0003(16) -0.0045(17) -0.0015(18)
C29 0.041(3) 0.020(2) 0.029(2) -0.0020(17) -0.0003(19) 0.0040(18)
C30 0.032(2) 0.022(2) 0.039(2) -0.0011(18) -0.0002(19) -0.0025(18)
C31 0.034(2) 0.020(2) 0.031(2) 0.0021(17) 0.0011(18) 0.0053(18)
C32 0.023(2) 0.018(2) 0.033(2) 0.0030(16) -0.0061(17) -0.0006(16)
B2 0.030(3) 0.018(2) 0.032(2) 0.0006(18) 0.000(2) -0.005(2)
C34 0.048(3) 0.029(2) 0.029(2) -0.0066(18) -0.007(2) 0.004(2)
C35 0.033(2) 0.018(2) 0.027(2) 0.0018(16) 0.0013(17) 0.0006(18)
C36 0.039(3) 0.032(2) 0.038(2) 0.0061(19) -0.002(2) -0.008(2)
C37 0.042(3) 0.026(2) 0.029(2) 0.0021(18) 0.0029(19) 0.0068(19)
C38 0.044(3) 0.028(2) 0.043(3) 0.0082(19) -0.001(2) 0.005(2)
C39 0.037(3) 0.025(2) 0.054(3) -0.003(2) -0.006(2) -0.001(2)
C40 0.037(3) 0.037(3) 0.039(2) -0.012(2) -0.003(2) 0.001(2)
C41 0.057(3) 0.017(2) 0.038(2) -0.0022(17) 0.015(2) 0.004(2)
C42 0.068(3) 0.020(2) 0.033(2) -0.0010(18) 0.007(2) -0.009(2)
C43 0.031(2) 0.033(2) 0.029(2) 0.0025(18) 0.0002(18) -0.0030(19)
C44 0.040(3) 0.034(2) 0.033(2) 0.0110(19) 0.009(2) 0.009(2)
C45 0.056(3) 0.017(2) 0.040(2) -0.0002(18) 0.014(2) -0.006(2)
C46 0.033(3) 0.025(2) 0.044(3) 0.0002(19) -0.006(2) 0.0020(19)
C47 0.035(3) 0.024(2) 0.039(2) 0.0011(19) -0.002(2) 0.0023(19)
C48 0.031(2) 0.028(2) 0.032(2) 0.0040(17) 0.0049(18) 0.0022(19)
C49 0.035(3) 0.034(2) 0.035(2) -0.0083(19) 0.0037(19) -0.002(2)
C50 0.035(3) 0.020(2) 0.037(2) -0.0012(17) 0.0073(19) -0.0019(18)
C51 0.041(3) 0.031(2) 0.032(2) 0.0034(18) 0.0107(19) 0.004(2)
C52 0.031(3) 0.026(2) 0.055(3) 0.001(2) 0.002(2) 0.0019(19)
C53 0.052(3) 0.019(2) 0.024(2) 0.0002(16) 0.0049(19) -0.0046(19)
C54 0.038(3) 0.033(2) 0.048(3) 0.002(2) -0.003(2) 0.007(2)
C55 0.031(3) 0.034(2) 0.045(3) 0.008(2) 0.007(2) 0.003(2)
C56 0.050(3) 0.024(2) 0.031(2) 0.0067(18) 0.006(2) 0.000(2)
C57 0.043(3) 0.022(2) 0.038(2) 0.0073(18) 0.000(2) 0.0044(19)
C58 0.063(3) 0.032(2) 0.035(2) 0.0081(19) 0.011(2) 0.010(2)
C59 0.037(3) 0.030(2) 0.062(3) 0.005(2) 0.010(2) -0.003(2)
C60 0.054(3) 0.032(2) 0.030(2) -0.0018(19) -0.005(2) -0.012(2)
C61 0.045(3) 0.035(3) 0.050(3) 0.006(2) 0.002(2) -0.019(2)
C62 0.034(3) 0.059(3) 0.055(3) 0.006(2) 0.011(2) 0.013(2)
C63 0.052(3) 0.041(3) 0.050(3) -0.006(2) 0.014(2) 0.005(2)
C64 0.036(3) 0.032(3) 0.090(4) 0.007(3) -0.002(3) -0.006(2)

loop_
_atom_type_symbol
_atom_type_description
_atom_type_scat_dispersion_real
_atom_type_scat_dispersion_imag
_atom_type_scat_source
C C 0.0033 0.0016 'International Tables Vol C Tables 4.2.6.8 and 6.1.1.4'
H H 0.0000 0.0000 'International Tables Vol C Tables 4.2.6.8 and 6.1.1.4'
B B 0.0013 0.0007 'International Tables Vol C Tables 4.2.6.8 and 6.1.1.4'
F F 0.0171 0.0103 'International Tables Vol C Tables 4.2.6.8 and 6.1.1.4'
S S 0.1246 0.1234 'International Tables Vol C Tables 4.2.6.8 and 6.1.1.4'

loop_
_geom_angle_atom_site_label_1
_geom_angle_atom_site_label_2
_geom_angle_atom_site_label_3
_geom_angle
C26 S1 C59 103.2(2)
C26 S1 C38 102.6(2)
C59 S1 C38 100.6(2)
C7 S2 C62 103.0(2)
C7 S2 C61 104.0(2)
C62 S2 C61 100.2(2)
C14 C3 C31 116.3(4)
C14 C3 B1 123.8(3)
C31 C3 B1 119.7(3)
C9 C4 C12 115.4(3)
C9 C4 B1 117.9(3)
C12 C4 B1 126.5(3)
C53 C5 C26 113.8(3)
C53 C5 C35 119.1(4)
C26 C5 C35 127.1(3)
C48 C6 C19 122.1(4)
C48 C6 H6A 119.0
C19 C6 H6A 119.0
C30 C7 C10 122.4(4)
C30 C7 S2 116.9(3)
C10 C7 S2 120.4(3)
C52 C8 C31 122.8(4)
C52 C8 H8A 118.6
C31 C8 H8A 118.6
C29 C9 C4 120.8(4)
C29 C9 C27 116.6(3)
C4 C9 C27 122.6(3)
C13 C10 C15 119.5(4)
C13 C10 C7 113.6(3)
C15 C10 C7 126.9(3)
C50 C11 C17 121.8(4)
C50 C11 C40 115.7(3)
C17 C11 C40 122.5(4)
C21 C12 C4 121.1(3)
C21 C12 C45 117.0(3)
C4 C12 C45 121.8(3)
C44 C13 C24 119.1(4)
C44 C13 C10 119.7(4)
C24 C13 C10 121.2(4)
C46 C14 C3 120.9(4)
C46 C14 C16 116.2(3)
C3 C14 C16 122.8(4)
C25 C15 C10 115.9(4)
C25 C15 B2 117.4(3)
C10 C15 B2 126.4(3)
C14 C16 H16A 109.5
C14 C16 H16B 109.5
H16A C16 H16B 109.5
C14 C16 H16C 109.5
H16A C16 H16C 109.5
H16B C16 H16C 109.5
C11 C17 C19 115.0(4)
C11 C17 B2 121.4(3)
C19 C17 B2 123.4(3)
C47 C18 C32 120.2(4)
C47 C18 C57 116.0(3)
C32 C18 C57 123.8(4)
C6 C19 C17 121.9(3)
C6 C19 C39 115.2(3)
C17 C19 C39 122.9(4)
C35 C20 C23 125.0(4)
C35 C20 H20A 117.5
C23 C20 H20A 117.5
C12 C21 C37 123.0(4)
C12 C21 H21A 118.5
C37 C21 H21A 118.5
F1 B1 C4 104.1(3)
F1 B1 C35 103.9(3)
C4 B1 C35 120.4(3)
F1 B1 C3 106.0(3)
C4 B1 C3 112.9(3)
C35 B1 C3 108.1(3)
C41 C23 C20 119.0(4)
C41 C23 H23A 120.5
C20 C23 H23A 120.5
C34 C24 C13 121.5(4)
C34 C24 H24A 119.3
C13 C24 H24A 119.3
C15 C25 C55 124.3(4)
C15 C25 H25A 117.8
C55 C25 H25A 117.8
C36 C26 C5 122.4(4)
C36 C26 S1 116.4(3)
C5 C26 S1 121.2(3)
C9 C27 H27A 109.5
C9 C27 H27B 109.5
H27A C27 H27B 109.5
C9 C27 H27C 109.5
H27A C27 H27C 109.5
H27B C27 H27C 109.5
C43 C28 C32 122.3(3)
C43 C28 C56 116.1(4)
C32 C28 C56 121.7(4)
C37 C29 C9 123.2(4)
C37 C29 H29A 118.4
C9 C29 H29A 118.4
C7 C30 C34 121.6(4)
C7 C30 H30A 119.2
C34 C30 H30A 119.2
C8 C31 C3 120.5(3)
C8 C31 C51 115.9(4)
C3 C31 C51 123.6(4)
C28 C32 C18 115.3(4)
C28 C32 B2 118.6(3)
C18 C32 B2 125.7(3)
F2 B2 C15 103.2(3)
F2 B2 C32 103.4(3)
C15 B2 C32 116.8(3)
F2 B2 C17 105.5(3)
C15 B2 C17 110.8(3)
C32 B2 C17 115.2(3)
C24 C34 C30 119.0(4)
C24 C34 H34A 120.5
C30 C34 H34A 120.5
C20 C35 C5 116.1(3)
C20 C35 B1 117.3(3)
C5 C35 B1 125.7(3)
C26 C36 C60 121.1(4)
C26 C36 H36A 119.4
C60 C36 H36A 119.4
C29 C37 C21 116.3(4)
C29 C37 C58 120.2(4)
C21 C37 C58 123.5(4)
S1 C38 H38A 109.5
S1 C38 H38B 109.5
H38A C38 H38B 109.5
S1 C38 H38C 109.5
H38A C38 H38C 109.5
H38B C38 H38C 109.5
C19 C39 H39A 109.5
C19 C39 H39B 109.5
H39A C39 H39B 109.5
C19 C39 H39C 109.5
H39A C39 H39C 109.5
H39B C39 H39C 109.5
C11 C40 H40A 109.5
C11 C40 H40B 109.5
H40A C40 H40B 109.5
C11 C40 H40C 109.5
H40A C40 H40C 109.5
H40B C40 H40C 109.5
C23 C41 C53 120.0(4)
C23 C41 H41A 120.0
C53 C41 H41A 120.0
C60 C42 C53 122.3(4)
C60 C42 H42A 118.8
C53 C42 H42A 118.8
C28 C43 C49 121.8(4)
C28 C43 H43A 119.1
C49 C43 H43A 119.1
C55 C44 C13 120.3(4)
C55 C44 H44A 119.9
C13 C44 H44A 119.9
C12 C45 H45A 109.5
C12 C45 H45B 109.5
H45A C45 H45B 109.5
C12 C45 H45C 109.5
H45A C45 H45C 109.5
H45B C45 H45C 109.5
C52 C46 C14 122.3(4)
C52 C46 H46A 118.9
C14 C46 H46A 118.9
C49 C47 C18 123.5(4)
C49 C47 H47A 118.2
C18 C47 H47A 118.2
C6 C48 C50 116.6(4)
C6 C48 C54 121.4(4)
C50 C48 C54 122.0(4)
C47 C49 C43 116.5(4)
C47 C49 C63 121.5(4)
C43 C49 C63 122.0(4)
C48 C50 C11 122.4(4)
C48 C50 H50A 118.8
C11 C50 H50A 118.8
C31 C51 H51A 109.5
C31 C51 H51B 109.5
H51A C51 H51B 109.5
C31 C51 H51C 109.5
H51A C51 H51C 109.5
H51B C51 H51C 109.5
C46 C52 C8 116.6(4)
C46 C52 C64 121.1(4)
C8 C52 C64 122.2(4)
C41 C53 C42 118.4(4)
C41 C53 C5 120.5(4)
C42 C53 C5 121.1(4)
C48 C54 H54A 109.5
C48 C54 H54B 109.5
H54A C54 H54B 109.5
C48 C54 H54C 109.5
H54A C54 H54C 109.5
H54B C54 H54C 109.5
C44 C55 C25 119.7(4)
C44 C55 H55A 120.2
C25 C55 H55A 120.2
C28 C56 H56A 109.5
C28 C56 H56B 109.5
H56A C56 H56B 109.5
C28 C56 H56C 109.5
H56A C56 H56C 109.5
H56B C56 H56C 109.5
C18 C57 H57A 109.5
C18 C57 H57B 109.5
H57A C57 H57B 109.5
C18 C57 H57C 109.5
H57A C57 H57C 109.5
H57B C57 H57C 109.5
C37 C58 H58A 109.5
C37 C58 H58B 109.5
H58A C58 H58B 109.5
C37 C58 H58C 109.5
H58A C58 H58C 109.5
H58B C58 H58C 109.5
S1 C59 H59A 109.5
S1 C59 H59B 109.5
H59A C59 H59B 109.5
S1 C59 H59C 109.5
H59A C59 H59C 109.5
H59B C59 H59C 109.5
C42 C60 C36 118.9(4)
C42 C60 H60A 120.6
C36 C60 H60A 120.6
S2 C61 H61A 109.5
S2 C61 H61B 109.5
H61A C61 H61B 109.5
S2 C61 H61C 109.5
H61A C61 H61C 109.5
H61B C61 H61C 109.5
S2 C62 H62A 109.5
S2 C62 H62B 109.5
H62A C62 H62B 109.5
S2 C62 H62C 109.5
H62A C62 H62C 109.5
H62B C62 H62C 109.5
C49 C63 H63A 109.5
C49 C63 H63B 109.5
H63A C63 H63B 109.5
C49 C63 H63C 109.5
H63A C63 H63C 109.5
H63B C63 H63C 109.5
C52 C64 H64A 109.5
C52 C64 H64B 109.5
H64A C64 H64B 109.5
C52 C64 H64C 109.5
H64A C64 H64C 109.5
H64B C64 H64C 109.5

loop_
_geom_bond_atom_site_label_1
_geom_bond_atom_site_label_2
_geom_bond_distance
S1 C26 1.788(4)
S1 C59 1.792(5)
S1 C38 1.798(4)
S2 C7 1.793(4)
S2 C62 1.795(5)
S2 C61 1.798(4)
F1 B1 1.497(4)
F2 B2 1.503(5)
C3 C14 1.410(5)
C3 C31 1.426(5)
C3 B1 1.666(6)
C4 C9 1.426(5)
C4 C12 1.428(5)
C4 B1 1.643(6)
C5 C53 1.436(5)
C5 C26 1.447(6)
C5 C35 1.453(5)
C6 C48 1.388(5)
C6 C19 1.396(5)
C6 H6A 0.9500
C7 C30 1.377(5)
C7 C10 1.459(6)
C8 C52 1.390(6)
C8 C31 1.396(5)
C8 H8A 0.9500
C9 C29 1.395(6)
C9 C27 1.512(5)
C10 C13 1.438(5)
C10 C15 1.445(5)
C11 C50 1.397(5)
C11 C17 1.411(5)
C11 C40 1.525(5)
C12 C21 1.385(6)
C12 C45 1.522(5)
C13 C44 1.417(6)
C13 C24 1.425(6)
C14 C46 1.408(6)
C14 C16 1.505(5)
C15 C25 1.385(5)
C15 B2 1.649(6)
C16 H16A 0.9800
C16 H16B 0.9800
C16 H16C 0.9800
C17 C19 1.426(5)
C17 B2 1.659(6)
C18 C47 1.400(6)
C18 C32 1.429(5)
C18 C57 1.513(5)
C19 C39 1.525(5)
C20 C35 1.381(5)
C20 C23 1.410(5)
C20 H20A 0.9500
C21 C37 1.387(5)
C21 H21A 0.9500
B1 C35 1.652(6)
C23 C41 1.365(6)
C23 H23A 0.9500
C24 C34 1.368(6)
C24 H24A 0.9500
C25 C55 1.406(6)
C25 H25A 0.9500
C26 C36 1.382(5)
C27 H27A 0.9800
C27 H27B 0.9800
C27 H27C 0.9800
C28 C43 1.389(6)
C28 C32 1.408(5)
C28 C56 1.522(5)
C29 C37 1.381(6)
C29 H29A 0.9500
C30 C34 1.384(6)
C30 H30A 0.9500
C31 C51 1.519(5)
C32 B2 1.656(6)
C34 H34A 0.9500
C36 C60 1.401(6)
C36 H36A 0.9500
C37 C58 1.512(6)
C38 H38A 0.9800
C38 H38B 0.9800
C38 H38C 0.9800
C39 H39A 0.9800
C39 H39B 0.9800
C39 H39C 0.9800
C40 H40A 0.9800
C40 H40B 0.9800
C40 H40C 0.9800
C41 C53 1.420(6)
C41 H41A 0.9500
C42 C60 1.339(6)
C42 C53 1.422(6)
C42 H42A 0.9500
C43 C49 1.396(6)
C43 H43A 0.9500
C44 C55 1.350(6)
C44 H44A 0.9500
C45 H45A 0.9800
C45 H45B 0.9800
C45 H45C 0.9800
C46 C52 1.386(6)
C46 H46A 0.9500
C47 C49 1.370(6)
C47 H47A 0.9500
C48 C50 1.391(5)
C48 C54 1.520(5)
C49 C63 1.510(6)
C50 H50A 0.9500
C51 H51A 0.9800
C51 H51B 0.9800
C51 H51C 0.9800
C52 C64 1.516(6)
C54 H54A 0.9800
C54 H54B 0.9800
C54 H54C 0.9800
C55 H55A 0.9500
C56 H56A 0.9800
C56 H56B 0.9800
C56 H56C 0.9800
C57 H57A 0.9800
C57 H57B 0.9800
C57 H57C 0.9800
C58 H58A 0.9800
C58 H58B 0.9800
C58 H58C 0.9800
C59 H59A 0.9800
C59 H59B 0.9800
C59 H59C 0.9800
C60 H60A 0.9500
C61 H61A 0.9800
C61 H61B 0.9800
C61 H61C 0.9800
C62 H62A 0.9800
C62 H62B 0.9800
C62 H62C 0.9800
C63 H63A 0.9800
C63 H63B 0.9800
C63 H63C 0.9800
C64 H64A 0.9800
C64 H64B 0.9800
C64 H64C 0.9800
